data_7102803
loop_
_publ_author_name
'Armstrong, David R.'
'Clegg, William'
'Dale, Sophie H.'
'Garc\'ia-\'Alvarez, Joaqu\'in'
'Harrington, Ross W.'
'Hevia, Eva'
'Honeyman, Gordon W.'
'Kennedy, Alan R.'
'Mulvey, Robert E.'
'O'Hara, Charles T.'

_publ_section_title
;
 Transamination chemistry of sodium TMP-zincate: synthesis and crystal
 structure of a chiral amidozincate
;
_journal_coden_ASTM CHCOFS
_journal_issue 2
_journal_name_full
;
 Chemical Communications (Cambridge, United Kingdom)
;
_journal_page_first 187
_journal_page_last 189
_journal_paper_doi 10.1039/b713987j
_journal_year 2008
_chemical_absolute_configuration ad
_chemical_formula_moiety 'C29 H50 N3 Na Zn'
_chemical_formula_sum 'C29 H50 N3 Na Zn'
_chemical_formula_weight 529.08
_space_group_IT_number 4
_symmetry_cell_setting monoclinic
_symmetry_space_group_name_Hall 'P 2yb'
_symmetry_space_group_name_H-M 'P 1 21 1'
_atom_sites_solution_hydrogens geom
_atom_sites_solution_primary direct
_atom_sites_solution_secondary difmap
_audit_creation_method SHELXL-97
_cell_angle_alpha 90.00
_cell_angle_beta 98.524(2)
_cell_angle_gamma 90.00
_cell_formula_units_Z 4
_cell_length_a 8.9412(2)
_cell_length_b 17.3511(6)
_cell_length_c 20.8700(7)
_cell_measurement_reflns_used 5854
_cell_measurement_temperature 123(2)
_cell_measurement_theta_max 25.03
_cell_measurement_theta_min 1.00
_cell_volume 3202.00(17)
_computing_cell_refinement 'DENZO & COLLECT'
_computing_data_collection 'DENZO & COLLECT'
_computing_data_reduction 'DENZO & COLLECT'
_computing_molecular_graphics SHELXTL
_computing_publication_material SHELXL97
_computing_structure_refinement SHELXL97
_computing_structure_solution SIR
_diffrn_ambient_temperature 123(2)
_diffrn_measured_fraction_theta_full 0.999
_diffrn_measured_fraction_theta_max 0.999
_diffrn_measurement_device_type 'Nonious KappaCCD'
_diffrn_measurement_method '\f and \w scans'
_diffrn_radiation_monochromator graphite
_diffrn_radiation_source 'fine-focus sealed tube'
_diffrn_radiation_type MoK\a
_diffrn_radiation_wavelength 0.71073
_diffrn_reflns_av_R_equivalents 0.075
_diffrn_reflns_av_sigmaI/netI 0.0646
_diffrn_reflns_limit_h_max 10
_diffrn_reflns_limit_h_min -10
_diffrn_reflns_limit_k_max 20
_diffrn_reflns_limit_k_min -20
_diffrn_reflns_limit_l_max 24
_diffrn_reflns_limit_l_min -24
_diffrn_reflns_number 42285
_diffrn_reflns_theta_full 25.03
_diffrn_reflns_theta_max 25.03
_diffrn_reflns_theta_min 1.53
_diffrn_standards_number 0
_exptl_absorpt_coefficient_mu 0.799
_exptl_absorpt_correction_type none
_exptl_crystal_colour colourless
_exptl_crystal_density_diffrn 1.098
_exptl_crystal_density_method 'not measured'
_exptl_crystal_description rod
_exptl_crystal_F_000 1144
_exptl_crystal_size_max 0.50
_exptl_crystal_size_mid 0.25
_exptl_crystal_size_min 0.22
_refine_diff_density_max 0.455
_refine_diff_density_min -0.454
_refine_diff_density_rms 0.055
_refine_ls_abs_structure_details 'Flack H D (1983), Acta Cryst. A39, 876-881'
_refine_ls_abs_structure_Flack -0.008(10)
_refine_ls_extinction_method none
_refine_ls_goodness_of_fit_ref 1.042
_refine_ls_hydrogen_treatment constr
_refine_ls_matrix_type full
_refine_ls_number_parameters 678
_refine_ls_number_reflns 11301
_refine_ls_number_restraints 1
_refine_ls_restrained_S_all 1.042
_refine_ls_R_factor_all 0.0813
_refine_ls_R_factor_gt 0.0529
_refine_ls_shift/su_max 0.001
_refine_ls_shift/su_mean 0.000
_refine_ls_structure_factor_coef Fsqd
_refine_ls_weighting_details 'calc w=1/[\s^2^(Fo^2^)+(0.0149P)^2^+3.5949P] where P=(Fo^2^+2Fc^2^)/3'
_refine_ls_weighting_scheme calc
_refine_ls_wR_factor_gt 0.0847
_refine_ls_wR_factor_ref 0.0946
_reflns_number_gt 8844
_reflns_number_total 11301
_reflns_threshold_expression I>2\s(I)
_cod_data_source_file b713987j.txt
_cod_data_source_block grem204_compound5
_cod_original_sg_symbol_H-M 'P 21'
_cod_database_code 7102803

loop_
_symmetry_equiv_pos_as_xyz
'x, y, z'
'-x, y+1/2, -z'

loop_
_atom_site_label
_atom_site_type_symbol
_atom_site_fract_x
_atom_site_fract_y
_atom_site_fract_z
_atom_site_U_iso_or_equiv
_atom_site_adp_type
_atom_site_occupancy
_atom_site_symmetry_multiplicity
_atom_site_calc_flag
_atom_site_refinement_flags
_atom_site_disorder_assembly
_atom_site_disorder_group
Zn1 Zn 0.14282(5) 1.11344(3) 0.52098(2) 0.02958(11) Uani 1 1 d . A .
Na1 Na 0.11311(17) 0.99526(9) 0.37119(8) 0.0367(4) Uani 1 1 d . . .
N1 N 0.2474(3) 1.08739(17) 0.44169(16) 0.0272(8) Uani 1 1 d . . .
N2 N -0.0825(4) 0.9492(2) 0.28147(18) 0.0423(9) Uani 1 1 d . . .
N3 N 0.2343(4) 0.8872(2) 0.32570(17) 0.0382(9) Uani 1 1 d . . .
C1 C 0.1503(5) 1.2146(2) 0.4053(2) 0.0370(11) Uani 1 1 d . . .
H1A H 0.0599 1.1885 0.3833 0.056 Uiso 1 1 calc R . .
H1B H 0.1716 1.2600 0.3803 0.056 Uiso 1 1 calc R . .
H1C H 0.1331 1.2306 0.4487 0.056 Uiso 1 1 calc R . .
C2 C 0.2843(4) 1.1598(2) 0.4112(2) 0.0315(10) Uani 1 1 d . . .
H2 H 0.3695 1.1844 0.4405 0.038 Uiso 1 1 calc R . .
C3 C 0.3372(5) 1.1467(2) 0.3464(2) 0.0394(11) Uani 1 1 d . . .
C4 C 0.2367(6) 1.1311(3) 0.2907(2) 0.0497(13) Uani 1 1 d . . .
H4 H 0.1312 1.1293 0.2924 0.060 Uiso 1 1 calc R . .
C5 C 0.2914(7) 1.1180(3) 0.2314(2) 0.0708(16) Uani 1 1 d . . .
H5 H 0.2236 1.1077 0.1928 0.085 Uiso 1 1 calc R . .
C6 C 0.4474(8) 1.1206(4) 0.2309(3) 0.0782(19) Uani 1 1 d . . .
H6 H 0.4851 1.1122 0.1913 0.094 Uiso 1 1 calc R . .
C7 C 0.5460(8) 1.1345(3) 0.2849(4) 0.0792(19) Uani 1 1 d . . .
H7 H 0.6517 1.1351 0.2835 0.095 Uiso 1 1 calc R . .
C8 C 0.4919(6) 1.1477(3) 0.3416(3) 0.0567(14) Uani 1 1 d . . .
H8 H 0.5620 1.1581 0.3795 0.068 Uiso 1 1 calc R . .
C9 C 0.3882(4) 1.0437(2) 0.4609(2) 0.0301(10) Uani 1 1 d . . .
H9A H 0.4605 1.0769 0.4889 0.036 Uiso 1 1 calc R . .
H9B H 0.4334 1.0318 0.4215 0.036 Uiso 1 1 calc R . .
C10 C 0.3696(4) 0.9699(2) 0.49606(19) 0.0306(10) Uani 1 1 d . . .
C11 C 0.2335(5) 0.9450(2) 0.5140(2) 0.0332(10) Uani 1 1 d . . .
H11 H 0.1449 0.9751 0.5025 0.040 Uiso 1 1 calc R . .
C12 C 0.2249(5) 0.8774(3) 0.5483(2) 0.0401(11) Uani 1 1 d . . .
H12 H 0.1307 0.8619 0.5600 0.048 Uiso 1 1 calc R . .
C13 C 0.3508(5) 0.8324(3) 0.5657(2) 0.0437(11) Uani 1 1 d . . .
H13 H 0.3447 0.7863 0.5897 0.052 Uiso 1 1 calc R . .
C14 C 0.4859(5) 0.8554(2) 0.5476(2) 0.0429(12) Uani 1 1 d . . .
H14 H 0.5735 0.8244 0.5586 0.051 Uiso 1 1 calc R . .
C15 C 0.4954(5) 0.9229(2) 0.5137(2) 0.0361(11) Uani 1 1 d . . .
H15 H 0.5900 0.9378 0.5021 0.043 Uiso 1 1 calc R . .
C16 C -0.0816(5) 1.0870(2) 0.5104(2) 0.0357(11) Uani 1 1 d . . .
C17 C -0.1424(4) 1.0441(3) 0.4472(2) 0.0387(11) Uani 1 1 d . . .
H17A H -0.0928 0.9937 0.4470 0.058 Uiso 1 1 calc R . .
H17B H -0.1211 1.0744 0.4100 0.058 Uiso 1 1 calc R . .
H17C H -0.2518 1.0368 0.4446 0.058 Uiso 1 1 calc R . .
C18 C -0.1678(5) 1.1636(3) 0.5085(3) 0.0569(15) Uani 1 1 d . . .
H18A H -0.2766 1.1533 0.5038 0.085 Uiso 1 1 calc R . .
H18B H -0.1457 1.1944 0.4717 0.085 Uiso 1 1 calc R . .
H18C H -0.1360 1.1919 0.5488 0.085 Uiso 1 1 calc R . .
C19 C -0.1209(5) 1.0390(3) 0.5673(2) 0.0493(14) Uani 1 1 d . . .
H19A H -0.2310 1.0351 0.5645 0.074 Uiso 1 1 calc R . .
H19B H -0.0790 1.0639 0.6082 0.074 Uiso 1 1 calc R . .
H19C H -0.0777 0.9872 0.5656 0.074 Uiso 1 1 calc R . .
C20 C 0.2688(5) 1.1680(3) 0.5973(2) 0.0401(11) Uani 1 1 d . . .
C21 C 0.3686(12) 1.2310(6) 0.5792(4) 0.074(3) Uani 0.601(6) 1 d P A 1
H21A H 0.4143 1.2583 0.6184 0.111 Uiso 0.601(6) 1 calc PR A 1
H21B H 0.3084 1.2672 0.5499 0.111 Uiso 0.601(6) 1 calc PR A 1
H21C H 0.4485 1.2088 0.5575 0.111 Uiso 0.601(6) 1 calc PR A 1
C22 C 0.1643(9) 1.2010(6) 0.6420(4) 0.053(3) Uani 0.601(6) 1 d P A 1
H22A H 0.0970 1.1604 0.6535 0.079 Uiso 0.601(6) 1 calc PR A 1
H22B H 0.1037 1.2428 0.6196 0.079 Uiso 0.601(6) 1 calc PR A 1
H22C H 0.2249 1.2212 0.6814 0.079 Uiso 0.601(6) 1 calc PR A 1
C23 C 0.3668(10) 1.1088(6) 0.6366(4) 0.065(3) Uani 0.601(6) 1 d P A 1
H23A H 0.4253 1.1338 0.6744 0.098 Uiso 0.601(6) 1 calc PR A 1
H23B H 0.4361 1.0857 0.6098 0.098 Uiso 0.601(6) 1 calc PR A 1
H23C H 0.3027 1.0686 0.6511 0.098 Uiso 0.601(6) 1 calc PR A 1
C24 C -0.2298(5) 0.9337(3) 0.3005(2) 0.0532(14) Uani 1 1 d . . .
H24A H -0.2760 0.9823 0.3114 0.080 Uiso 1 1 calc R . .
H24B H -0.2174 0.8996 0.3384 0.080 Uiso 1 1 calc R . .
H24C H -0.2951 0.9087 0.2646 0.080 Uiso 1 1 calc R . .
C25 C -0.0995(6) 1.0041(4) 0.2283(3) 0.0682(16) Uani 1 1 d . . .
H25A H -0.1680 0.9828 0.1915 0.102 Uiso 1 1 calc R . .
H25B H -0.0006 1.0142 0.2151 0.102 Uiso 1 1 calc R . .
H25C H -0.1416 1.0524 0.2423 0.102 Uiso 1 1 calc R . .
C26 C -0.0197(6) 0.8749(3) 0.2620(3) 0.0604(15) Uani 1 1 d . . .
H26A H -0.0458 0.8341 0.2917 0.072 Uiso 1 1 calc R . .
H26B H -0.0701 0.8617 0.2179 0.072 Uiso 1 1 calc R . .
C27 C 0.1432(6) 0.8735(3) 0.2622(2) 0.0601(15) Uani 1 1 d . . .
H27A H 0.1692 0.9131 0.2315 0.072 Uiso 1 1 calc R . .
H27B H 0.1712 0.8226 0.2460 0.072 Uiso 1 1 calc R . .
C28 C 0.2362(5) 0.8193(3) 0.3670(2) 0.0470(12) Uani 1 1 d . . .
H28A H 0.1342 0.8098 0.3771 0.070 Uiso 1 1 calc R . .
H28B H 0.3057 0.8280 0.4073 0.070 Uiso 1 1 calc R . .
H28C H 0.2700 0.7745 0.3444 0.070 Uiso 1 1 calc R . .
C29 C 0.3914(5) 0.9040(3) 0.3155(3) 0.0597(15) Uani 1 1 d . . .
H29A H 0.4541 0.9133 0.3574 0.090 Uiso 1 1 calc R . .
H29B H 0.3922 0.9499 0.2881 0.090 Uiso 1 1 calc R . .
H29C H 0.4318 0.8600 0.2941 0.090 Uiso 1 1 calc R . .
Zn1A Zn 0.58088(8) 1.33252(3) -0.02676(3) 0.05759(19) Uani 1 1 d . . .
Na1A Na 0.74865(19) 1.41005(10) 0.13728(8) 0.0443(4) Uani 1 1 d . . .
N1A N 0.5651(4) 1.3306(2) 0.07079(16) 0.0390(9) Uani 1 1 d . A .
N2A N 0.9452(4) 1.5102(2) 0.1743(2) 0.0527(11) Uani 1 1 d . A .
N3A N 0.8988(4) 1.3564(2) 0.23558(18) 0.0428(10) Uani 1 1 d . A .
C1A C 0.3167(12) 1.3983(7) 0.0355(5) 0.066(3) Uani 0.601(6) 1 d P A 1
H1A1 H 0.3677 1.4470 0.0289 0.099 Uiso 0.601(6) 1 calc PR A 1
H1A2 H 0.2202 1.4090 0.0507 0.099 Uiso 0.601(6) 1 calc PR A 1
H1A3 H 0.2979 1.3699 -0.0054 0.099 Uiso 0.601(6) 1 calc PR A 1
C2A C 0.4130(5) 1.3518(3) 0.0842(2) 0.0595(15) Uani 1 1 d . . .
H2A H 0.3584 1.3016 0.0850 0.071 Uiso 1 1 calc R A 1
C3A C 0.4218(5) 1.3830(3) 0.1532(2) 0.0461(13) Uani 1 1 d . A .
C4A C 0.4580(5) 1.4580(3) 0.1696(2) 0.0445(12) Uani 1 1 d . A .
H4A H 0.4733 1.4930 0.1362 0.053 Uiso 1 1 calc R . .
C5A C 0.4733(5) 1.4851(3) 0.2325(3) 0.0487(13) Uani 1 1 d . . .
H5A H 0.4999 1.5373 0.2418 0.058 Uiso 1 1 calc R A .
C6A C 0.4496(5) 1.4353(3) 0.2817(3) 0.0514(14) Uani 1 1 d . A .
H6A H 0.4602 1.4530 0.3253 0.062 Uiso 1 1 calc R . .
C7A C 0.4102(5) 1.3597(3) 0.2672(3) 0.0503(14) Uani 1 1 d . . .
H7A H 0.3924 1.3254 0.3007 0.060 Uiso 1 1 calc R A .
C8A C 0.3966(4) 1.3338(3) 0.2035(3) 0.0490(12) Uani 1 1 d . A .
H8A H 0.3697 1.2816 0.1940 0.059 Uiso 1 1 calc R . .
C9A C 0.5945(17) 1.2582(10) 0.1016(8) 0.034(4) Uani 0.601(6) 1 d P A 1
H9A1 H 0.5131 1.2210 0.0862 0.041 Uiso 0.601(6) 1 calc PR A 1
H9A2 H 0.6017 1.2635 0.1492 0.041 Uiso 0.601(6) 1 calc PR A 1
C10A C 0.7610(18) 1.2286(11) 0.0811(8) 0.033(4) Uani 0.601(6) 1 d P A 1
C11A C 0.8504(13) 1.2769(7) 0.0528(6) 0.032(3) Uani 0.601(6) 1 d P A 1
H11A H 0.8198 1.3287 0.0439 0.039 Uiso 0.601(6) 1 calc PR A 1
C12A C 0.9876(10) 1.2508(6) 0.0367(5) 0.043(2) Uani 0.601(6) 1 d P A 1
H12A H 1.0517 1.2840 0.0169 0.052 Uiso 0.601(6) 1 calc PR A 1
C13A C 1.0288(11) 1.1721(8) 0.0512(5) 0.050(3) Uani 0.601(6) 1 d P A 1
H13A H 1.1222 1.1535 0.0408 0.060 Uiso 0.601(6) 1 calc PR A 1
C14A C 0.9359(12) 1.1216(7) 0.0801(5) 0.058(3) Uani 0.601(6) 1 d P A 1
H14A H 0.9627 1.0693 0.0892 0.070 Uiso 0.601(6) 1 calc PR A 1
C15A C 0.8003(10) 1.1537(5) 0.0949(4) 0.037(2) Uiso 0.601(6) 1 d P A 1
H15A H 0.7340 1.1222 0.1151 0.045 Uiso 0.601(6) 1 calc PR A 1
C16A C 0.6473(12) 1.4350(6) -0.0542(5) 0.060(3) Uiso 0.601(6) 1 d P A 1
C17A C 0.7023(12) 1.4904(6) 0.0014(5) 0.071(3) Uiso 0.601(6) 1 d P A 1
H17D H 0.7981 1.4717 0.0252 0.107 Uiso 0.601(6) 1 calc PR A 1
H17E H 0.6266 1.4934 0.0308 0.107 Uiso 0.601(6) 1 calc PR A 1
H17F H 0.7174 1.5418 -0.0162 0.107 Uiso 0.601(6) 1 calc PR A 1
C18A C 0.7690(14) 1.4247(7) -0.0946(7) 0.093(4) Uiso 0.601(6) 1 d P A 1
H18D H 0.7276 1.3995 -0.1354 0.139 Uiso 0.601(6) 1 calc PR A 1
H18E H 0.8496 1.3927 -0.0713 0.139 Uiso 0.601(6) 1 calc PR A 1
H18F H 0.8103 1.4752 -0.1038 0.139 Uiso 0.601(6) 1 calc PR A 1
C19A C 0.5170(16) 1.4808(8) -0.0944(7) 0.121(5) Uiso 0.601(6) 1 d P A 1
H19D H 0.5540 1.5318 -0.1050 0.182 Uiso 0.601(6) 1 calc PR A 1
H19E H 0.4338 1.4869 -0.0690 0.182 Uiso 0.601(6) 1 calc PR A 1
H19F H 0.4809 1.4529 -0.1345 0.182 Uiso 0.601(6) 1 calc PR A 1
C20A C 0.4923(7) 1.2463(4) -0.0848(3) 0.0697(17) Uani 1 1 d . A .
C21A C 0.4219(13) 1.1771(7) -0.0502(5) 0.081(3) Uiso 0.601(6) 1 d P A 1
H21D H 0.3774 1.1398 -0.0827 0.122 Uiso 0.601(6) 1 calc PR A 1
H21E H 0.3433 1.1967 -0.0263 0.122 Uiso 0.601(6) 1 calc PR A 1
H21F H 0.5013 1.1520 -0.0199 0.122 Uiso 0.601(6) 1 calc PR A 1
C22A C 0.3724(15) 1.2743(8) -0.1364(7) 0.103(4) Uiso 0.601(6) 1 d P A 1
H22D H 0.3553 1.2359 -0.1712 0.154 Uiso 0.601(6) 1 calc PR A 1
H22E H 0.4042 1.3231 -0.1538 0.154 Uiso 0.601(6) 1 calc PR A 1
H22F H 0.2786 1.2822 -0.1183 0.154 Uiso 0.601(6) 1 calc PR A 1
C23A C 0.6273(15) 1.2020(8) -0.1125(6) 0.103(4) Uiso 0.601(6) 1 d P A 1
H23D H 0.7003 1.1831 -0.0762 0.154 Uiso 0.601(6) 1 calc PR A 1
H23E H 0.6778 1.2376 -0.1388 0.154 Uiso 0.601(6) 1 calc PR A 1
H23F H 0.5859 1.1584 -0.1392 0.154 Uiso 0.601(6) 1 calc PR A 1
C24A C 0.8550(7) 1.5702(4) 0.2001(4) 0.088(2) Uani 1 1 d . . .
H24D H 0.7894 1.5466 0.2283 0.132 Uiso 1 1 calc R A .
H24E H 0.7928 1.5968 0.1642 0.132 Uiso 1 1 calc R . .
H24F H 0.9226 1.6075 0.2251 0.132 Uiso 1 1 calc R . .
C25A C 1.0369(7) 1.5454(4) 0.1298(3) 0.087(2) Uani 1 1 d . . .
H25D H 1.1143 1.5784 0.1542 0.131 Uiso 1 1 calc R A .
H25E H 0.9721 1.5765 0.0978 0.131 Uiso 1 1 calc R . .
H25F H 1.0860 1.5049 0.1077 0.131 Uiso 1 1 calc R . .
C26A C 1.0483(6) 1.4753(3) 0.2276(3) 0.0628(15) Uani 1 1 d . . .
H26C H 1.0978 1.5171 0.2554 0.075 Uiso 1 1 calc R A .
H26D H 1.1283 1.4472 0.2092 0.075 Uiso 1 1 calc R . .
C27A C 0.9758(6) 1.4211(3) 0.2692(3) 0.0612(15) Uani 1 1 d . A .
H27C H 1.0547 1.4011 0.3035 0.073 Uiso 1 1 calc R . .
H27D H 0.9022 1.4503 0.2907 0.073 Uiso 1 1 calc R . .
C28A C 0.8077(5) 1.3189(4) 0.2800(2) 0.0727(19) Uani 1 1 d . . .
H28D H 0.8745 1.3002 0.3183 0.109 Uiso 1 1 calc R A .
H28E H 0.7523 1.2754 0.2579 0.109 Uiso 1 1 calc R . .
H28F H 0.7358 1.3561 0.2932 0.109 Uiso 1 1 calc R . .
C29A C 1.0058(5) 1.3006(3) 0.2172(2) 0.0514(13) Uani 1 1 d . . .
H29D H 1.0619 1.3235 0.1851 0.077 Uiso 1 1 calc R A .
H29E H 0.9510 1.2550 0.1986 0.077 Uiso 1 1 calc R . .
H29F H 1.0766 1.2855 0.2556 0.077 Uiso 1 1 calc R . .
C21B C 0.2567(17) 1.2557(8) 0.5869(7) 0.058(4) Uiso 0.399(6) 1 d P A 2
H21J H 0.1506 1.2714 0.5834 0.087 Uiso 0.399(6) 1 calc PR A 2
H21K H 0.2959 1.2693 0.5470 0.087 Uiso 0.399(6) 1 calc PR A 2
H21L H 0.3160 1.2821 0.6237 0.087 Uiso 0.399(6) 1 calc PR A 2
C23B C 0.4457(14) 1.1475(8) 0.6065(7) 0.053(4) Uiso 0.399(6) 1 d P A 2
H23J H 0.4990 1.1774 0.6427 0.080 Uiso 0.399(6) 1 calc PR A 2
H23K H 0.4865 1.1603 0.5667 0.080 Uiso 0.399(6) 1 calc PR A 2
H23L H 0.4595 1.0924 0.6157 0.080 Uiso 0.399(6) 1 calc PR A 2
C22B C 0.2122(17) 1.1480(10) 0.6596(7) 0.071(5) Uiso 0.399(6) 1 d P A 2
H22J H 0.2133 1.0919 0.6651 0.107 Uiso 0.399(6) 1 calc PR A 2
H22K H 0.1087 1.1672 0.6582 0.107 Uiso 0.399(6) 1 calc PR A 2
H22L H 0.2778 1.1719 0.6960 0.107 Uiso 0.399(6) 1 calc PR A 2
C17C C 0.8096(17) 1.4698(9) 0.0060(7) 0.065(4) Uiso 0.399(6) 1 d P A 2
H17G H 0.8971 1.4446 0.0312 0.097 Uiso 0.399(6) 1 calc PR A 2
H17H H 0.7320 1.4790 0.0337 0.097 Uiso 0.399(6) 1 calc PR A 2
H17I H 0.8410 1.5191 -0.0107 0.097 Uiso 0.399(6) 1 calc PR A 2
C18C C 0.650(2) 1.4690(10) -0.1016(9) 0.089(6) Uiso 0.399(6) 1 d P A 2
H18G H 0.7159 1.5062 -0.1189 0.133 Uiso 0.399(6) 1 calc PR A 2
H18H H 0.5737 1.4966 -0.0812 0.133 Uiso 0.399(6) 1 calc PR A 2
H18I H 0.5994 1.4368 -0.1369 0.133 Uiso 0.399(6) 1 calc PR A 2
C19C C 0.8659(17) 1.3867(10) -0.0843(7) 0.070(5) Uiso 0.399(6) 1 d P A 2
H19G H 0.8212 1.3565 -0.1220 0.105 Uiso 0.399(6) 1 calc PR A 2
H19H H 0.9321 1.3535 -0.0544 0.105 Uiso 0.399(6) 1 calc PR A 2
H19I H 0.9250 1.4293 -0.0985 0.105 Uiso 0.399(6) 1 calc PR A 2
C16C C 0.7447(18) 1.4178(9) -0.0510(8) 0.063(4) Uiso 0.399(6) 1 d P A 2
C13D C 0.982(3) 1.1347(15) 0.0513(11) 0.080(9) Uiso 0.399(6) 1 d P A 2
H13D H 1.0649 1.1053 0.0413 0.096 Uiso 0.399(6) 1 calc PR A 2
C12D C 0.987(2) 1.2119(13) 0.0421(10) 0.052(6) Uiso 0.399(6) 1 d P A 2
H12D H 1.0696 1.2374 0.0273 0.062 Uiso 0.399(6) 1 calc PR A 2
C15D C 0.7448(17) 1.1339(9) 0.0884(7) 0.056(4) Uiso 0.399(6) 1 d P A 2
H15D H 0.6670 1.1064 0.1050 0.067 Uiso 0.399(6) 1 calc PR A 2
C14D C 0.867(2) 1.0955(14) 0.0738(10) 0.093(9) Uiso 0.399(6) 1 d P A 2
H14D H 0.8738 1.0412 0.0791 0.111 Uiso 0.399(6) 1 calc PR A 2
C11D C 0.858(3) 1.2506(11) 0.0565(11) 0.045(7) Uiso 0.399(6) 1 d P A 2
H11D H 0.8549 1.3049 0.0508 0.054 Uiso 0.399(6) 1 calc PR A 2
C21E C 0.333(2) 1.2260(12) -0.0569(9) 0.103(6) Uiso 0.399(6) 1 d P A 2
H21G H 0.2983 1.1744 -0.0714 0.154 Uiso 0.399(6) 1 calc PR A 2
H21H H 0.2555 1.2640 -0.0733 0.154 Uiso 0.399(6) 1 calc PR A 2
H21I H 0.3503 1.2276 -0.0094 0.154 Uiso 0.399(6) 1 calc PR A 2
C23E C 0.562(2) 1.1807(13) -0.0839(11) 0.116(7) Uiso 0.399(6) 1 d P A 2
H23G H 0.5141 1.1487 -0.1200 0.174 Uiso 0.399(6) 1 calc PR A 2
H23H H 0.5559 1.1544 -0.0428 0.174 Uiso 0.399(6) 1 calc PR A 2
H23I H 0.6681 1.1894 -0.0883 0.174 Uiso 0.399(6) 1 calc PR A 2
C22E C 0.443(2) 1.2777(10) -0.1529(8) 0.071(5) Uiso 0.399(6) 1 d P A 2
H22G H 0.5332 1.2912 -0.1724 0.107 Uiso 0.399(6) 1 calc PR A 2
H22H H 0.3809 1.3237 -0.1507 0.107 Uiso 0.399(6) 1 calc PR A 2
H22I H 0.3850 1.2384 -0.1794 0.107 Uiso 0.399(6) 1 calc PR A 2
C1D C 0.376(2) 1.4283(10) 0.0327(10) 0.063(6) Uiso 0.399(6) 1 d P A 2
H1D1 H 0.3519 1.4094 -0.0119 0.094 Uiso 0.399(6) 1 calc PR A 2
H1D2 H 0.4658 1.4616 0.0361 0.094 Uiso 0.399(6) 1 calc PR A 2
H1D3 H 0.2907 1.4577 0.0442 0.094 Uiso 0.399(6) 1 calc PR A 2
C10D C 0.732(3) 1.2152(16) 0.0791(14) 0.025(7) Uiso 0.399(6) 1 d P A 2
C9D C 0.622(3) 1.2517(16) 0.0955(12) 0.026(6) Uiso 0.399(6) 1 d P A 2
H9D1 H 0.6442 1.2566 0.1432 0.032 Uiso 0.399(6) 1 calc PR A 2
H9D2 H 0.5341 1.2167 0.0865 0.032 Uiso 0.399(6) 1 calc PR A 2

loop_
_atom_site_aniso_label
_atom_site_aniso_U_11
_atom_site_aniso_U_22
_atom_site_aniso_U_33
_atom_site_aniso_U_23
_atom_site_aniso_U_13
_atom_site_aniso_U_12
Zn1 0.0268(2) 0.0282(3) 0.0331(3) -0.0016(3) 0.00249(18) 0.0004(2)
Na1 0.0315(9) 0.0348(10) 0.0430(11) -0.0039(8) 0.0029(8) -0.0014(7)
N1 0.0227(17) 0.026(2) 0.033(2) 0.0026(15) 0.0026(14) 0.0028(13)
N2 0.034(2) 0.050(3) 0.041(2) -0.002(2) 0.0027(17) -0.0036(18)
N3 0.038(2) 0.042(2) 0.035(2) 0.0046(18) 0.0067(17) 0.0063(17)
C1 0.043(3) 0.033(3) 0.036(3) 0.005(2) 0.007(2) 0.005(2)
C2 0.035(2) 0.023(2) 0.036(3) 0.003(2) 0.0030(19) -0.0024(18)
C3 0.050(3) 0.024(2) 0.047(3) 0.003(2) 0.014(2) 0.000(2)
C4 0.081(3) 0.033(3) 0.036(3) 0.010(2) 0.015(3) -0.006(2)
C5 0.131(5) 0.037(3) 0.047(3) -0.005(3) 0.021(3) -0.014(4)
C6 0.125(5) 0.047(4) 0.080(5) 0.007(4) 0.071(4) -0.004(4)
C7 0.094(5) 0.057(4) 0.100(5) 0.006(4) 0.056(4) -0.001(3)
C8 0.061(3) 0.036(3) 0.080(4) 0.007(3) 0.033(3) -0.001(2)
C9 0.025(2) 0.026(2) 0.039(3) -0.003(2) 0.0031(18) 0.0017(18)
C10 0.036(2) 0.023(2) 0.031(2) -0.0035(19) -0.0012(19) 0.0035(19)
C11 0.035(2) 0.024(2) 0.039(3) 0.000(2) 0.002(2) 0.0021(19)
C12 0.047(3) 0.034(3) 0.040(3) 0.000(2) 0.007(2) 0.000(2)
C13 0.065(3) 0.025(2) 0.039(3) 0.004(2) 0.001(2) 0.004(3)
C14 0.050(3) 0.032(3) 0.043(3) -0.003(2) -0.005(2) 0.018(2)
C15 0.029(2) 0.033(3) 0.044(3) -0.006(2) -0.0035(19) 0.0046(19)
C16 0.031(2) 0.040(3) 0.035(3) -0.010(2) 0.0011(19) 0.0012(18)
C17 0.021(2) 0.049(3) 0.045(3) -0.004(2) 0.004(2) -0.001(2)
C18 0.033(3) 0.050(3) 0.087(4) -0.017(3) 0.007(3) 0.006(2)
C19 0.035(3) 0.068(4) 0.047(3) -0.006(3) 0.012(2) -0.014(2)
C20 0.039(3) 0.047(3) 0.033(3) -0.005(2) 0.003(2) -0.006(2)
C21 0.085(8) 0.086(8) 0.047(6) -0.022(5) 0.000(5) -0.062(7)
C22 0.047(5) 0.065(7) 0.046(5) -0.039(5) 0.005(4) -0.002(4)
C23 0.087(6) 0.056(6) 0.042(5) -0.008(5) -0.025(4) 0.027(6)
C24 0.049(3) 0.060(4) 0.049(3) -0.003(3) 0.000(2) -0.013(3)
C25 0.059(4) 0.081(4) 0.063(4) 0.018(3) 0.005(3) -0.012(3)
C26 0.062(4) 0.062(4) 0.054(4) -0.023(3) -0.004(3) -0.003(3)
C27 0.069(4) 0.068(4) 0.041(3) -0.009(3) 0.000(3) 0.025(3)
C28 0.053(3) 0.035(3) 0.051(3) 0.010(2) 0.002(2) 0.000(2)
C29 0.054(3) 0.052(3) 0.079(4) 0.002(3) 0.032(3) 0.001(3)
Zn1A 0.0963(5) 0.0430(4) 0.0309(3) 0.0012(3) 0.0009(3) -0.0080(4)
Na1A 0.0458(10) 0.0480(11) 0.0367(11) -0.0006(9) -0.0019(8) 0.0080(8)
N1A 0.047(2) 0.039(2) 0.032(2) 0.007(2) 0.0065(16) 0.0064(19)
N2A 0.049(3) 0.053(3) 0.056(3) 0.005(2) 0.006(2) 0.005(2)
N3A 0.035(2) 0.057(3) 0.036(2) 0.005(2) 0.0029(17) 0.0095(19)
C1A 0.050(7) 0.069(8) 0.067(7) -0.013(6) -0.027(6) 0.035(6)
C2A 0.052(3) 0.067(4) 0.056(3) -0.010(3) -0.004(3) 0.023(3)
C3A 0.029(2) 0.054(3) 0.054(3) -0.007(3) 0.001(2) 0.018(2)
C4A 0.041(3) 0.053(3) 0.042(3) 0.002(3) 0.012(2) 0.011(2)
C5A 0.041(3) 0.049(3) 0.057(4) -0.001(3) 0.012(2) 0.005(2)
C6A 0.035(3) 0.071(4) 0.048(3) 0.008(3) 0.006(2) 0.009(3)
C7A 0.030(3) 0.059(4) 0.063(4) 0.017(3) 0.012(2) 0.009(2)
C8A 0.025(2) 0.048(3) 0.074(4) 0.005(3) 0.006(2) 0.006(2)
C9A 0.023(7) 0.047(8) 0.038(7) 0.002(4) 0.020(5) 0.011(5)
C10A 0.023(8) 0.044(9) 0.027(6) 0.002(5) -0.006(5) -0.004(6)
C11A 0.038(6) 0.026(6) 0.032(5) -0.006(5) 0.002(3) 0.009(5)
C12A 0.050(6) 0.035(6) 0.048(6) -0.011(5) 0.019(4) 0.006(5)
C13A 0.050(6) 0.043(7) 0.061(7) 0.001(6) 0.021(5) 0.028(6)
C14A 0.042(6) 0.057(7) 0.078(8) 0.038(6) 0.016(6) 0.030(6)
C20A 0.086(4) 0.071(4) 0.045(4) -0.002(3) -0.014(3) -0.011(3)
C24A 0.064(4) 0.071(4) 0.127(6) -0.009(4) 0.006(4) 0.026(3)
C25A 0.086(5) 0.094(5) 0.082(5) 0.022(4) 0.013(4) -0.009(4)
C26A 0.053(3) 0.068(4) 0.061(4) 0.005(3) -0.011(3) -0.002(3)
C27A 0.060(3) 0.064(4) 0.054(4) 0.003(3) -0.011(3) 0.016(3)
C28A 0.048(3) 0.118(6) 0.052(3) 0.032(4) 0.008(3) 0.018(3)
C29A 0.047(3) 0.064(4) 0.041(3) 0.000(3) 0.000(2) 0.012(3)

loop_
_atom_type_symbol
_atom_type_description
_atom_type_scat_dispersion_real
_atom_type_scat_dispersion_imag
_atom_type_scat_source
Zn Zn 0.2839 1.4301 'International Tables Vol C Tables 4.2.6.8 and 6.1.1.4'
Na Na 0.0362 0.0249 'International Tables Vol C Tables 4.2.6.8 and 6.1.1.4'
N N 0.0061 0.0033 'International Tables Vol C Tables 4.2.6.8 and 6.1.1.4'
C C 0.0033 0.0016 'International Tables Vol C Tables 4.2.6.8 and 6.1.1.4'
H H 0.0000 0.0000 'International Tables Vol C Tables 4.2.6.8 and 6.1.1.4'

loop_
_geom_angle_atom_site_label_1
_geom_angle_atom_site_label_2
_geom_angle_atom_site_label_3
_geom_angle
_geom_angle_site_symmetry_1
_geom_angle_site_symmetry_3
_geom_angle_publ_flag
C16 Zn1 C20 127.53(17) . . ?
C16 Zn1 N1 114.73(15) . . ?
C20 Zn1 N1 117.61(15) . . ?
N1 Na1 N3 123.24(13) . . ?
N1 Na1 N2 156.05(14) . . ?
N3 Na1 N2 76.30(13) . . ?
C2 N1 C9 108.7(3) . . ?
C2 N1 Zn1 108.5(2) . . ?
C9 N1 Zn1 111.4(2) . . ?
C2 N1 Na1 115.6(2) . . ?
C9 N1 Na1 98.9(2) . . ?
Zn1 N1 Na1 113.34(14) . . ?
C25 N2 C24 109.5(4) . . ?
C25 N2 C26 111.2(4) . . ?
C24 N2 C26 107.9(4) . . ?
C25 N2 Na1 110.2(3) . . ?
C24 N2 Na1 114.6(3) . . ?
C26 N2 Na1 103.4(3) . . ?
C28 N3 C27 111.0(4) . . ?
C28 N3 C29 108.4(4) . . ?
C27 N3 C29 108.2(4) . . ?
C28 N3 Na1 111.0(3) . . ?
C27 N3 Na1 105.0(3) . . ?
C29 N3 Na1 113.1(3) . . ?
N1 C2 C3 112.3(3) . . ?
N1 C2 C1 110.2(3) . . ?
C3 C2 C1 111.7(4) . . ?
C4 C3 C8 117.8(5) . . ?
C4 C3 C2 121.9(4) . . ?
C8 C3 C2 120.3(4) . . ?
C3 C4 C5 120.0(5) . . ?
C6 C5 C4 118.4(5) . . ?
C7 C6 C5 122.1(5) . . ?
C6 C7 C8 119.0(6) . . ?
C7 C8 C3 122.8(6) . . ?
N1 C9 C10 114.9(3) . . ?
C15 C10 C11 116.7(4) . . ?
C15 C10 C9 119.1(4) . . ?
C11 C10 C9 124.2(4) . . ?
C12 C11 C10 121.3(4) . . ?
C13 C12 C11 120.9(4) . . ?
C12 C13 C14 118.7(4) . . ?
C13 C14 C15 120.7(4) . . ?
C14 C15 C10 121.7(4) . . ?
C18 C16 C19 108.6(4) . . ?
C18 C16 C17 106.6(4) . . ?
C19 C16 C17 107.9(4) . . ?
C18 C16 Zn1 106.9(3) . . ?
C19 C16 Zn1 111.9(3) . . ?
C17 C16 Zn1 114.7(3) . . ?
C21 C20 C23 108.3(7) . . ?
C21 C20 C22 108.8(6) . . ?
C23 C20 C22 106.5(6) . . ?
C22B C20 C21B 109.0(9) . . ?
C22B C20 C23B 107.3(8) . . ?
C21B C20 C23B 106.5(8) . . ?
C21 C20 Zn1 115.0(4) . . ?
C22B C20 Zn1 110.5(7) . . ?
C23 C20 Zn1 108.5(4) . . ?
C22 C20 Zn1 109.5(4) . . ?
C21B C20 Zn1 109.2(6) . . ?
C23B C20 Zn1 114.2(5) . . ?
C27 C26 N2 115.6(4) . . ?
C26 C27 N3 114.8(4) . . ?
C16A Zn1A C20A 126.9(3) . . ?
C16A Zn1A N1A 111.5(3) . . ?
C20A Zn1A N1A 120.3(2) . . ?
C20A Zn1A C16C 125.4(5) . . ?
N1A Zn1A C16C 112.6(4) . . ?
N1A Na1A N3A 120.17(15) . . ?
N1A Na1A N2A 162.97(15) . . ?
N3A Na1A N2A 74.61(14) . . ?
C9A N1A C2A 104.5(7) . . ?
C2A N1A C9D 115.6(9) . . ?
C9A N1A Zn1A 115.3(7) . . ?
C2A N1A Zn1A 112.5(3) . . ?
C9D N1A Zn1A 106.3(9) . . ?
C9A N1A Na1A 100.4(7) . . ?
C2A N1A Na1A 108.3(3) . . ?
C9D N1A Na1A 98.8(10) . . ?
Zn1A N1A Na1A 114.67(16) . . ?
C25A N2A C26A 107.8(4) . . ?
C25A N2A C24A 109.1(5) . . ?
C26A N2A C24A 109.4(5) . . ?
C25A N2A Na1A 121.8(4) . . ?
C26A N2A Na1A 106.3(3) . . ?
C24A N2A Na1A 101.9(3) . . ?
C27A N3A C29A 111.2(4) . . ?
C27A N3A C28A 107.9(4) . . ?
C29A N3A C28A 108.6(4) . . ?
C27A N3A Na1A 105.8(3) . . ?
C29A N3A Na1A 109.3(3) . . ?
C28A N3A Na1A 114.0(3) . . ?
C1A C2A N1A 117.9(6) . . ?
C1A C2A C3A 113.5(6) . . ?
N1A C2A C3A 110.3(4) . . ?
N1A C2A C1D 99.8(8) . . ?
C3A C2A C1D 107.3(8) . . ?
C4A C3A C8A 116.8(5) . . ?
C4A C3A C2A 123.2(5) . . ?
C8A C3A C2A 120.0(5) . . ?
C3A C4A C5A 123.1(5) . . ?
C4A C5A C6A 119.3(5) . . ?
C7A C6A C5A 119.5(5) . . ?
C6A C7A C8A 120.0(5) . . ?
C7A C8A C3A 121.3(5) . . ?
N1A C9A C10A 105.4(11) . . ?
C11A C10A C15A 122.1(14) . . ?
C11A C10A C9A 121.5(13) . . ?
C15A C10A C9A 116.4(13) . . ?
C10A C11A C12A 120.1(13) . . ?
C11A C12A C13A 117.8(10) . . ?
C14A C13A C12A 122.3(8) . . ?
C13A C14A C15A 115.5(9) . . ?
C10A C15A C14A 122.2(11) . . ?
C18A C16A C17A 109.0(9) . . ?
C18A C16A C19A 108.1(10) . . ?
C17A C16A C19A 102.6(9) . . ?
C18A C16A Zn1A 109.4(8) . . ?
C17A C16A Zn1A 114.8(7) . . ?
C19A C16A Zn1A 112.5(8) . . ?
C23E C20A C22E 113.4(13) . . ?
C22A C20A C21A 106.7(8) . . ?
C22A C20A C23A 113.3(8) . . ?
C21A C20A C23A 99.9(8) . . ?
C23E C20A C21E 104.2(13) . . ?
C22E C20A C21E 105.2(10) . . ?
C23E C20A Zn1A 119.9(11) . . ?
C22A C20A Zn1A 111.8(7) . . ?
C22E C20A Zn1A 109.2(7) . . ?
C21A C20A Zn1A 115.9(5) . . ?
C23A C20A Zn1A 108.8(6) . . ?
C21E C20A Zn1A 103.2(7) . . ?
N2A C26A C27A 115.1(4) . . ?
N3A C27A C26A 115.2(4) . . ?
C19C C16C C18C 105.0(14) . . ?
C19C C16C C17C 111.1(13) . . ?
C18C C16C C17C 107.4(13) . . ?
C19C C16C Zn1A 115.1(10) . . ?
C18C C16C Zn1A 103.3(11) . . ?
C17C C16C Zn1A 113.9(11) . . ?
C12D C13D C14D 126(2) . . ?
C13D C12D C11D 113.3(19) . . ?
C14D C15D C10D 120.5(18) . . ?
C15D C14D C13D 120(2) . . ?
C12D C11D C10D 126(2) . . ?
C9D C10D C11D 124(2) . . ?
C9D C10D C15D 121(2) . . ?
C11D C10D C15D 115(2) . . ?

loop_
_geom_bond_atom_site_label_1
_geom_bond_atom_site_label_2
_geom_bond_distance
_geom_bond_site_symmetry_2
_geom_bond_publ_flag
Zn1 C16 2.038(4) . ?
Zn1 C20 2.043(4) . ?
Zn1 N1 2.068(3) . ?
Na1 N1 2.374(4) . ?
Na1 N3 2.428(4) . ?
Na1 N2 2.497(4) . ?
N1 C2 1.468(5) . ?
N1 C9 1.474(5) . ?
N2 C25 1.454(6) . ?
N2 C24 1.456(6) . ?
N2 C26 1.487(6) . ?
N3 C28 1.459(5) . ?
N3 C27 1.469(6) . ?
N3 C29 1.481(6) . ?
C1 C2 1.521(5) . ?
C2 C3 1.514(6) . ?
C3 C4 1.386(6) . ?
C3 C8 1.402(6) . ?
C4 C5 1.416(7) . ?
C5 C6 1.397(8) . ?
C6 C7 1.346(8) . ?
C7 C8 1.362(7) . ?
C9 C10 1.497(6) . ?
C10 C15 1.394(5) . ?
C10 C11 1.394(6) . ?
C11 C12 1.382(6) . ?
C12 C13 1.374(6) . ?
C13 C14 1.377(6) . ?
C14 C15 1.378(6) . ?
C16 C18 1.533(6) . ?
C16 C19 1.534(6) . ?
C16 C17 1.541(6) . ?
C20 C21 1.495(9) . ?
C20 C22B 1.502(15) . ?
C20 C23 1.510(9) . ?
C20 C22 1.525(9) . ?
C20 C21B 1.538(14) . ?
C20 C23B 1.605(13) . ?
C26 C27 1.456(7) . ?
Zn1A C16A 1.986(10) . ?
Zn1A C20A 2.012(6) . ?
Zn1A N1A 2.062(3) . ?
Zn1A C16C 2.193(16) . ?
Na1A N1A 2.418(4) . ?
Na1A N3A 2.462(4) . ?
Na1A N2A 2.511(5) . ?
Na1A C4A 2.902(5) . ?
N1A C9A 1.417(17) . ?
N1A C2A 1.475(6) . ?
N1A C9D 1.52(3) . ?
N2A C25A 1.460(7) . ?
N2A C26A 1.466(6) . ?
N2A C24A 1.467(7) . ?
N3A C27A 1.443(6) . ?
N3A C29A 1.453(5) . ?
N3A C28A 1.472(6) . ?
C1A C2A 1.472(10) . ?
C2A C3A 1.529(7) . ?
C3A C4A 1.372(7) . ?
C3A C8A 1.397(7) . ?
C4A C5A 1.380(6) . ?
C5A C6A 1.384(7) . ?
C6A C7A 1.380(7) . ?
C7A C8A 1.392(7) . ?
C9A C10A 1.69(2) . ?
C10A C11A 1.35(2) . ?
C10A C15A 1.367(19) . ?
C11A C12A 1.395(15) . ?
C12A C13A 1.435(15) . ?
C13A C14A 1.404(18) . ?
C14A C15A 1.410(13) . ?
C16A C18A 1.482(16) . ?
C16A C17A 1.532(13) . ?
C16A C19A 1.550(16) . ?
C20A C23E 1.30(2) . ?
C20A C22A 1.484(13) . ?
C20A C22E 1.524(16) . ?
C20A C21A 1.580(12) . ?
C20A C23A 1.608(14) . ?
C20A C21E 1.656(18) . ?
C26A C27A 1.490(7) . ?
C17C C16C 1.54(2) . ?
C18C C16C 1.54(2) . ?
C19C C16C 1.47(2) . ?
C13D C12D 1.35(3) . ?
C13D C14D 1.37(3) . ?
C12D C11D 1.40(3) . ?
C15D C14D 1.36(3) . ?
C15D C10D 1.43(3) . ?
C11D C10D 1.43(3) . ?
C10D C9D 1.26(3) . ?
